data_7106718
loop_
_publ_author_name
'Youn Sun Kim'
'Suk Young Bae'
'Kyung Hwan Kim'
'Tae Wan Lee'
'Jung A Hur'
'Mai Ha Hoang'
'Min Ju Cho'
'Sung-Jin Kim'
'Youngmee Kim'
'Minsik Kim'
'Kwangyeol Lee'
'Suk Joong Lee'
'Dong Hoon Choi'

_publ_section_title
;
 Highly sensitive phototransistor with crystalline microribbons from new
 p-extended pyrene derivative via solution-phase self-assembly
;
_journal_name_full Chem.Commun.
_journal_page_first 8907
_journal_paper_doi 10.1039/c1cc11589h
_journal_volume 47
_journal_year 2011
_chemical_formula_sum 'C72 H53'
_chemical_formula_weight 918.14
_chemical_name_systematic
;
?
;
_space_group_IT_number 2
_symmetry_cell_setting triclinic
_symmetry_space_group_name_Hall '-P 1'
_symmetry_space_group_name_H-M 'P -1'
_atom_sites_solution_hydrogens geom
_atom_sites_solution_primary direct
_atom_sites_solution_secondary difmap
_audit_creation_method SHELXL-97
_cell_angle_alpha 90.01(3)
_cell_angle_beta 90.28(3)
_cell_angle_gamma 90.04(3)
_cell_formula_units_Z 4
_cell_length_a 8.9660(18)
_cell_length_b 15.540(3)
_cell_length_c 40.712(8)
_cell_measurement_reflns_used 4365
_cell_measurement_temperature 170(2)
_cell_measurement_theta_max 26.65
_cell_measurement_theta_min 2.33
_cell_volume 5672.4(19)
_computing_cell_refinement 'Bruker SMART'
_computing_data_collection 'Bruker SMART'
_computing_data_reduction 'Bruker SAINT'
_computing_molecular_graphics 'Bruker SHELXTL'
_computing_publication_material 'Bruker SHELXTL'
_computing_structure_refinement 'SHELXL-97 (Sheldrick, 1997)'
_computing_structure_solution 'SHELXS-97 (Sheldrick, 1990)'
_diffrn_ambient_temperature 170(2)
_diffrn_measured_fraction_theta_full 0.969
_diffrn_measured_fraction_theta_max 0.969
_diffrn_measurement_device_type 'CCD area detector'
_diffrn_measurement_method 'phi and omega scans'
_diffrn_radiation_monochromator graphite
_diffrn_radiation_source 'fine-focus sealed tube'
_diffrn_radiation_type MoK\a
_diffrn_radiation_wavelength 0.71073
_diffrn_reflns_av_R_equivalents 0.2075
_diffrn_reflns_av_sigmaI/netI 0.7773
_diffrn_reflns_limit_h_max 11
_diffrn_reflns_limit_h_min -9
_diffrn_reflns_limit_k_max 19
_diffrn_reflns_limit_k_min -15
_diffrn_reflns_limit_l_max 50
_diffrn_reflns_limit_l_min -47
_diffrn_reflns_number 31412
_diffrn_reflns_theta_full 26.00
_diffrn_reflns_theta_max 26.00
_diffrn_reflns_theta_min 2.27
_exptl_absorpt_coefficient_mu 0.061
_exptl_absorpt_correction_T_max 0.999
_exptl_absorpt_correction_T_min 0.988
_exptl_absorpt_correction_type multi-scan
_exptl_absorpt_process_details '(SADABS; Bruker, 1997)'
_exptl_crystal_colour yellow
_exptl_crystal_density_diffrn 1.075
_exptl_crystal_density_method 'not measured'
_exptl_crystal_description plate
_exptl_crystal_F_000 1940
_exptl_crystal_size_max 0.20
_exptl_crystal_size_mid 0.20
_exptl_crystal_size_min 0.02
_refine_diff_density_max 0.240
_refine_diff_density_min -0.261
_refine_diff_density_rms 0.054
_refine_ls_extinction_method none
_refine_ls_goodness_of_fit_ref 0.841
_refine_ls_hydrogen_treatment constr
_refine_ls_matrix_type full
_refine_ls_number_parameters 1290
_refine_ls_number_reflns 21548
_refine_ls_number_restraints 74
_refine_ls_restrained_S_all 0.840
_refine_ls_R_factor_all 0.4805
_refine_ls_R_factor_gt 0.1151
_refine_ls_shift/su_max 0.001
_refine_ls_shift/su_mean 0.000
_refine_ls_structure_factor_coef Fsqd
_refine_ls_weighting_details 'calc w=1/[\s^2^(Fo^2^)+(0.0000P)^2^+0.0000P] where P=(Fo^2^+2Fc^2^)/3'
_refine_ls_weighting_scheme calc
_refine_ls_wR_factor_gt 0.2078
_refine_ls_wR_factor_ref 0.3586
_reflns_number_gt 7484
_reflns_number_total 21548
_reflns_threshold_expression >2sigma(I)
_cod_data_source_file c1cc11589h.txt
_cod_data_source_block ym561sadp-1
_cod_original_cell_volume 5672(2)
_cod_original_sg_symbol_H-M P-1
_cod_database_code 7106718

loop_
_symmetry_equiv_pos_as_xyz
'x, y, z'
'-x, -y, -z'

loop_
_atom_site_label
_atom_site_type_symbol
_atom_site_fract_x
_atom_site_fract_y
_atom_site_fract_z
_atom_site_U_iso_or_equiv
_atom_site_adp_type
_atom_site_occupancy
_atom_site_symmetry_multiplicity
_atom_site_calc_flag
_atom_site_refinement_flags
_atom_site_disorder_assembly
_atom_site_disorder_group
C11 C 0.7987(9) 0.0988(6) 1.0028(2) 0.030(3) Uani 1 1 d . . .
C12 C 0.7614(10) 0.1605(6) 0.9801(2) 0.036(3) Uani 1 1 d . . .
H12 H 0.8333 0.2028 0.9743 0.043 Uiso 1 1 calc R . .
C13 C 0.6215(10) 0.1629(6) 0.9653(2) 0.028(2) Uani 1 1 d . . .
C14 C 0.5137(9) 0.0980(6) 0.9731(2) 0.025(2) Uani 1 1 d . . .
C15 C 0.5526(9) 0.0322(6) 0.9960(2) 0.032(3) Uani 1 1 d . . .
C16 C 0.6984(10) 0.0324(6) 1.0111(2) 0.032(3) Uani 1 1 d . . .
C17 C 0.3677(9) 0.0988(6) 0.9588(2) 0.033(3) Uani 1 1 d . . .
H17 H 0.3400 0.1428 0.9438 0.040 Uiso 1 1 calc R . .
C18 C 0.7328(9) -0.0347(6) 1.0329(2) 0.028(2) Uani 1 1 d . . .
H18 H 0.8296 -0.0362 1.0425 0.033 Uiso 1 1 calc R . .
C19 C 0.9431(11) 0.1003(6) 1.0187(2) 0.036(3) Uani 1 1 d . . .
C110 C 1.0609(9) 0.1015(5) 1.0333(2) 0.030(3) Uani 1 1 d . . .
C111 C 1.2034(10) 0.1059(6) 1.0503(2) 0.035(3) Uani 1 1 d U . .
C112 C 1.3001(10) 0.1745(6) 1.0447(2) 0.040(3) Uani 1 1 d . . .
H112 H 1.2699 0.2197 1.0304 0.048 Uiso 1 1 calc R . .
C113 C 1.4360(9) 0.1781(6) 1.0591(2) 0.036(3) Uani 1 1 d . . .
H113 H 1.5010 0.2248 1.0545 0.043 Uiso 1 1 calc R . .
C114 C 1.4797(8) 0.1162(7) 1.0801(2) 0.045(3) Uani 1 1 d D . .
C115 C 1.3852(11) 0.0498(7) 1.0872(2) 0.042(3) Uani 1 1 d . . .
H115 H 1.4156 0.0066 1.1023 0.050 Uiso 1 1 calc R . .
C116 C 1.2461(10) 0.0447(6) 1.0726(2) 0.039(3) Uani 1 1 d . . .
H116 H 1.1803 -0.0009 1.0781 0.046 Uiso 1 1 calc R . .
C117 C 1.6321(9) 0.1222(7) 1.0975(3) 0.059(3) Uani 1 1 d D . .
H11A H 1.7089 0.1367 1.0810 0.071 Uiso 1 1 calc R . .
H11B H 1.6572 0.0649 1.1066 0.071 Uiso 1 1 calc R . .
C118 C 1.6398(14) 0.1890(8) 1.1254(3) 0.102(5) Uani 1 1 d D . .
H11C H 1.7447 0.1953 1.1327 0.123 Uiso 1 1 calc R . .
H11D H 1.6059 0.2454 1.1169 0.123 Uiso 1 1 calc R . .
C119 C 1.5434(13) 0.1638(9) 1.1551(4) 0.114(5) Uani 1 1 d D . .
H11E H 1.4407 0.1535 1.1470 0.136 Uiso 1 1 calc R . .
H11F H 1.5814 0.1083 1.1637 0.136 Uiso 1 1 calc R . .
C120 C 1.5340(16) 0.2260(10) 1.1837(4) 0.133(7) Uani 1 1 d D A .
H12A H 1.4853 0.2795 1.1760 0.160 Uiso 1 1 calc R . .
H12B H 1.6367 0.2411 1.1907 0.160 Uiso 1 1 calc R . .
C121 C 1.4487(17) 0.1928(10) 1.2139(4) 0.129(6) Uani 1 1 d D . .
C122 C 1.422(4) 0.2705(15) 1.2366(7) 0.109(12) Uiso 0.50 1 d PD A 1
C522 C 1.487(4) 0.247(2) 1.2444(6) 0.144(15) Uiso 0.50 1 d PD A 2
C123 C 0.5860(10) 0.2280(7) 0.9414(2) 0.035(3) Uani 1 1 d . . .
C124 C 0.5493(9) 0.2809(6) 0.9219(2) 0.027(3) Uani 1 1 d . . .
C125 C 0.5037(12) 0.3429(6) 0.8978(2) 0.039(3) Uani 1 1 d . . .
C126 C 0.3604(10) 0.3371(6) 0.8839(2) 0.046(3) Uani 1 1 d . . .
H126 H 0.2921 0.2941 0.8909 0.055 Uiso 1 1 calc R . .
C127 C 0.3211(11) 0.3956(9) 0.8598(3) 0.062(4) Uani 1 1 d . . .
H127 H 0.2252 0.3899 0.8500 0.074 Uiso 1 1 calc R . .
C128 C 0.4103(15) 0.4612(7) 0.8490(2) 0.064(4) Uani 1 1 d D B .
C129 C 0.5503(12) 0.4661(7) 0.8633(3) 0.058(3) Uani 1 1 d . . .
H129 H 0.6165 0.5099 0.8561 0.069 Uiso 1 1 calc R . .
C130 C 0.5978(11) 0.4104(7) 0.8873(2) 0.051(3) Uani 1 1 d . . .
H130 H 0.6939 0.4172 0.8969 0.061 Uiso 1 1 calc R . .
C131 C 0.3512(12) 0.5265(6) 0.8237(2) 0.066(4) Uani 1 1 d D . .
C132 C 0.428(4) 0.5073(10) 0.7907(5) 0.059(12) Uiso 0.50 1 d PD B 1
C532 C 0.400(5) 0.5130(11) 0.7878(5) 0.15(3) Uiso 0.50 1 d PD B 2
C133 C 0.3829(15) 0.4180(7) 0.7776(3) 0.098(5) Uani 1 1 d D . .
C134 C 0.4311(15) 0.4066(8) 0.7416(3) 0.114(5) Uani 1 1 d D B .
H13A H 0.3843 0.4530 0.7285 0.137 Uiso 1 1 calc R . .
H13B H 0.5404 0.4151 0.7405 0.137 Uiso 1 1 calc R . .
C135 C 0.3940(19) 0.3201(10) 0.7251(3) 0.149(7) Uani 1 1 d D . .
H13C H 0.2846 0.3118 0.7259 0.179 Uiso 1 1 calc R B .
H13D H 0.4402 0.2736 0.7383 0.179 Uiso 1 1 calc R . .
C136 C 0.4443(15) 0.3096(8) 0.6892(3) 0.116(5) Uani 1 1 d D B .
H13E H 0.4165 0.3610 0.6767 0.174 Uiso 1 1 calc R . .
H13F H 0.3956 0.2590 0.6796 0.174 Uiso 1 1 calc R . .
H13G H 0.5528 0.3021 0.6886 0.174 Uiso 1 1 calc R . .
C21 C 1.3600(10) 0.3456(7) 0.5358(3) 0.040(3) Uani 1 1 d . . .
C22 C 1.2241(9) 0.3491(6) 0.5197(2) 0.034(3) Uani 1 1 d . . .
H22 H 1.1487 0.3088 0.5254 0.041 Uiso 1 1 calc R . .
C23 C 1.1949(10) 0.4097(7) 0.4957(2) 0.038(3) Uani 1 1 d . . .
C24 C 1.3033(10) 0.4729(6) 0.4875(2) 0.032(3) Uani 1 1 d U . .
C25 C 1.4456(9) 0.4696(5) 0.5040(2) 0.031(3) Uani 1 1 d . . .
C26 C 1.4733(10) 0.4028(6) 0.5273(2) 0.037(3) Uani 1 1 d . . .
C27 C 1.2744(10) 0.5424(6) 0.4659(2) 0.041(3) Uani 1 1 d . . .
H27 H 1.1772 0.5488 0.4568 0.049 Uiso 1 1 calc R . .
C28 C 1.6179(10) 0.3998(6) 0.5422(2) 0.039(3) Uani 1 1 d . . .
H28 H 1.6392 0.3566 0.5581 0.046 Uiso 1 1 calc R . .
C29 C 1.3860(10) 0.2828(7) 0.5616(3) 0.042(3) Uani 1 1 d . . .
C210 C 1.3966(9) 0.2301(7) 0.5842(3) 0.036(3) Uani 1 1 d . . .
C211 C 1.4079(11) 0.1701(6) 0.6097(3) 0.044(3) Uani 1 1 d . C .
C212 C 1.2784(12) 0.1410(7) 0.6245(3) 0.050(3) Uani 1 1 d . . .
H212 H 1.1842 0.1602 0.6167 0.060 Uiso 1 1 calc R . .
C213 C 1.2850(12) 0.0848(7) 0.6506(3) 0.062(3) Uani 1 1 d . C .
H213 H 1.1946 0.0667 0.6605 0.074 Uiso 1 1 calc R . .
C214 C 1.4218(14) 0.0528(7) 0.6630(3) 0.063(4) Uani 1 1 d D . .
C215 C 1.5476(15) 0.0844(8) 0.6474(3) 0.075(4) Uani 1 1 d . C .
H215 H 1.6421 0.0658 0.6552 0.089 Uiso 1 1 calc R . .
C216 C 1.5456(10) 0.1416(6) 0.6208(2) 0.047(3) Uani 1 1 d . . .
H216 H 1.6355 0.1603 0.6108 0.057 Uiso 1 1 calc R C .
C217 C 1.457(3) -0.0160(11) 0.6892(4) 0.057(7) Uiso 0.50 1 d PD C 1
C218 C 1.502(3) 0.0258(18) 0.7221(6) 0.137(12) Uiso 0.50 1 d PD C 1
C219 C 1.390(3) 0.066(2) 0.7461(6) 0.133(12) Uiso 0.50 1 d PD C 1
C617 C 1.407(3) 0.0088(12) 0.6968(3) 0.064(8) Uiso 0.50 1 d PD C 2
C618 C 1.404(2) 0.0737(12) 0.7253(5) 0.051(6) Uiso 0.50 1 d PD C 2
C619 C 1.416(3) 0.0236(10) 0.7579(4) 0.086(9) Uiso 0.50 1 d PD C 2
C220 C 1.4265(18) 0.1030(10) 0.7804(4) 0.142(6) Uani 1 1 d D . .
C221 C 1.422(4) 0.0795(11) 0.8171(4) 0.159(13) Uiso 0.50 1 d PD C 1
C621 C 1.300(2) 0.1413(19) 0.8012(5) 0.118(11) Uiso 0.50 1 d PD C 2
C222 C 1.384(2) 0.1671(11) 0.8327(5) 0.199(9) Uani 1 1 d D . .
C223 C 1.0525(12) 0.4079(6) 0.4785(3) 0.045(3) Uani 1 1 d . . .
C224 C 0.9374(11) 0.4033(6) 0.4635(2) 0.041(3) Uani 1 1 d . . .
C225 C 0.7946(10) 0.3977(7) 0.4474(3) 0.046(3) Uani 1 1 d . . .
C226 C 0.7488(10) 0.4591(6) 0.4256(2) 0.042(3) Uani 1 1 d . . .
H226 H 0.8153 0.5036 0.4193 0.051 Uiso 1 1 calc R . .
C227 C 0.6041(11) 0.4568(7) 0.4127(2) 0.047(3) Uani 1 1 d . . .
H227 H 0.5726 0.5013 0.3982 0.057 Uiso 1 1 calc R . .
C228 C 0.5057(9) 0.3912(6) 0.4204(2) 0.037(3) Uani 1 1 d D . .
C229 C 0.5523(10) 0.3284(6) 0.4433(2) 0.044(3) Uani 1 1 d . . .
H229 H 0.4862 0.2836 0.4496 0.052 Uiso 1 1 calc R . .
C230 C 0.6924(11) 0.3322(6) 0.4564(2) 0.046(3) Uani 1 1 d . . .
H230 H 0.7222 0.2900 0.4720 0.055 Uiso 1 1 calc R . .
C231 C 0.3451(8) 0.3872(6) 0.4070(2) 0.059(3) Uani 1 1 d D . .
H23A H 0.3114 0.4457 0.4009 0.071 Uiso 1 1 calc R . .
H23B H 0.2777 0.3648 0.4241 0.071 Uiso 1 1 calc R . .
C232 C 0.3385(8) 0.3282(6) 0.3766(2) 0.061(3) Uani 1 1 d D . .
H23C H 0.3793 0.2709 0.3823 0.073 Uiso 1 1 calc R . .
H23D H 0.4007 0.3528 0.3589 0.073 Uiso 1 1 calc R . .
C233 C 0.1768(9) 0.3182(6) 0.3642(2) 0.070(4) Uani 1 1 d D . .
H23E H 0.1338 0.3760 0.3604 0.084 Uiso 1 1 calc R . .
H23F H 0.1169 0.2896 0.3814 0.084 Uiso 1 1 calc R . .
C234 C 0.1654(11) 0.2655(6) 0.3323(2) 0.072(4) Uani 1 1 d D . .
H23G H 0.0609 0.2663 0.3243 0.086 Uiso 1 1 calc R . .
H23H H 0.2282 0.2929 0.3152 0.086 Uiso 1 1 calc R . .
C235 C 0.2156(11) 0.1716(6) 0.3370(2) 0.065(3) Uani 1 1 d D . .
H23I H 0.1711 0.1486 0.3574 0.078 Uiso 1 1 calc R . .
H23J H 0.3254 0.1698 0.3395 0.078 Uiso 1 1 calc R . .
C236 C 0.1686(13) 0.1146(7) 0.3078(3) 0.102(5) Uani 1 1 d D . .
H23K H 0.0608 0.1196 0.3043 0.153 Uiso 1 1 calc R . .
H23L H 0.1940 0.0545 0.3126 0.153 Uiso 1 1 calc R . .
H23M H 0.2212 0.1333 0.2880 0.153 Uiso 1 1 calc R . .
C31 C 0.3061(10) 0.9098(6) 0.5052(2) 0.038(3) Uani 1 1 d . . .
C32 C 0.2767(10) 0.8487(7) 0.4810(3) 0.045(3) Uani 1 1 d . . .
H32 H 0.3525 0.8085 0.4756 0.054 Uiso 1 1 calc R . .
C33 C 0.1388(10) 0.8439(6) 0.4641(3) 0.040(3) Uani 1 1 d . . .
C34 C 0.0261(10) 0.9040(6) 0.4727(3) 0.040(3) Uani 1 1 d . . .
C35 C 0.0555(9) 0.9694(6) 0.4959(2) 0.035(3) Uani 1 1 d . . .
C36 C 0.1971(10) 0.9735(6) 0.5116(2) 0.032(3) Uani 1 1 d . . .
C37 C -0.1197(10) 0.9001(6) 0.4577(2) 0.040(3) Uani 1 1 d . . .
H37 H -0.1427 0.8555 0.4425 0.048 Uiso 1 1 calc R . .
C38 C -0.2240(10) 0.9601(6) 0.4651(2) 0.035(3) Uani 1 1 d . . .
H38 H -0.3183 0.9575 0.4544 0.043 Uiso 1 1 calc R . .
C39 C 0.4464(10) 0.9081(6) 0.5213(2) 0.038(3) Uani 1 1 d . . .
C310 C 0.5632(11) 0.9023(6) 0.5357(2) 0.038(3) Uani 1 1 d . . .
C311 C 0.7053(10) 0.8973(6) 0.5521(3) 0.041(3) Uani 1 1 d . . .
C312 C 0.8037(10) 0.8313(6) 0.5437(2) 0.047(3) Uani 1 1 d . . .
H312 H 0.7732 0.7875 0.5289 0.056 Uiso 1 1 calc R . .
C313 C 0.9472(11) 0.8299(6) 0.5572(3) 0.046(3) Uani 1 1 d . . .
H313 H 1.0133 0.7848 0.5512 0.055 Uiso 1 1 calc R . .
C314 C 0.9943(8) 0.8902(7) 0.5784(2) 0.037(3) Uani 1 1 d D . .
C315 C 0.8949(11) 0.9556(6) 0.5880(2) 0.048(3) Uani 1 1 d . . .
H315 H 0.9243 0.9976 0.6038 0.057 Uiso 1 1 calc R . .
C316 C 0.7547(10) 0.9578(6) 0.5742(3) 0.041(3) Uani 1 1 d . . .
H316 H 0.6891 1.0031 0.5802 0.049 Uiso 1 1 calc R . .
C317 C 1.1528(8) 0.8870(6) 0.5931(2) 0.051(3) Uani 1 1 d D . .
H31A H 1.1851 0.9460 0.5989 0.061 Uiso 1 1 calc R . .
H31B H 1.2225 0.8644 0.5764 0.061 Uiso 1 1 calc R . .
C318 C 1.1598(8) 0.8297(6) 0.6239(2) 0.057(3) Uani 1 1 d D . .
H31C H 1.0996 0.8558 0.6416 0.069 Uiso 1 1 calc R . .
H31D H 1.1173 0.7724 0.6188 0.069 Uiso 1 1 calc R . .
C319 C 1.3224(8) 0.8197(7) 0.6355(2) 0.064(3) Uani 1 1 d D . .
H31E H 1.3658 0.8774 0.6395 0.077 Uiso 1 1 calc R . .
H31F H 1.3811 0.7916 0.6180 0.077 Uiso 1 1 calc R . .
C320 C 1.3345(11) 0.7660(6) 0.6672(2) 0.062(3) Uani 1 1 d D . .
H32A H 1.4395 0.7667 0.6749 0.074 Uiso 1 1 calc R . .
H32B H 1.2733 0.7936 0.6844 0.074 Uiso 1 1 calc R . .
C321 C 1.2840(11) 0.6718(6) 0.6634(2) 0.070(4) Uani 1 1 d D . .
H32C H 1.3260 0.6484 0.6428 0.084 Uiso 1 1 calc R . .
H32D H 1.1740 0.6703 0.6614 0.084 Uiso 1 1 calc R . .
C322 C 1.3319(13) 0.6136(7) 0.6921(2) 0.095(4) Uani 1 1 d D . .
H32E H 1.4407 0.6151 0.6945 0.142 Uiso 1 1 calc R . .
H32F H 1.2995 0.5544 0.6878 0.142 Uiso 1 1 calc R . .
H32G H 1.2860 0.6342 0.7125 0.142 Uiso 1 1 calc R . .
C323 C 0.1179(11) 0.7812(7) 0.4394(3) 0.039(3) Uani 1 1 d . . .
C324 C 0.1053(10) 0.7331(7) 0.4168(3) 0.041(3) Uani 1 1 d . . .
C325 C 0.0944(11) 0.6713(6) 0.3902(3) 0.043(3) Uani 1 1 d . . .
C326 C -0.0446(12) 0.6417(6) 0.3789(3) 0.057(3) Uani 1 1 d . . .
H326 H -0.1330 0.6616 0.3892 0.068 Uiso 1 1 calc R . .
C327 C -0.0550(12) 0.5850(7) 0.3534(3) 0.061(3) Uani 1 1 d . . .
H327 H -0.1509 0.5670 0.3461 0.073 Uiso 1 1 calc R . .
C328 C 0.0711(15) 0.5527(7) 0.3379(2) 0.066(4) Uani 1 1 d D D .
C329 C 0.2144(13) 0.5821(7) 0.3488(3) 0.059(3) Uani 1 1 d . . .
H329 H 0.3030 0.5630 0.3384 0.071 Uiso 1 1 calc R . .
C330 C 0.2206(11) 0.6397(7) 0.3751(3) 0.056(3) Uani 1 1 d . . .
H330 H 0.3155 0.6578 0.3830 0.068 Uiso 1 1 calc R . .
C331 C 0.0692(14) 0.4956(8) 0.3070(2) 0.095(5) Uani 1 1 d D . .
C332 C 0.087(2) 0.5646(10) 0.2801(4) 0.061(7) Uiso 0.50 1 d PD D 1
C333 C 0.094(3) 0.5265(11) 0.2452(4) 0.078(8) Uiso 0.50 1 d PD D 1
C732 C -0.009(3) 0.5287(18) 0.2757(5) 0.126(11) Uiso 0.50 1 d PD D 2
C733 C 0.110(3) 0.578(2) 0.2559(5) 0.139(12) Uiso 0.50 1 d PD D 2
C334 C 0.0724(18) 0.5992(10) 0.2199(4) 0.139(6) Uani 1 1 d D . .
C335 C 0.210(2) 0.6440(17) 0.2051(6) 0.117(11) Uiso 0.50 1 d PD D 1
C336 C 0.140(3) 0.6800(17) 0.1734(7) 0.102(11) Uiso 0.50 1 d PD D 1
C735 C 0.077(4) 0.5776(18) 0.1830(4) 0.179(15) Uiso 0.50 1 d PD D 2
C736 C 0.084(3) 0.6519(17) 0.1580(7) 0.095(10) Uiso 0.50 1 d PD D 2
C41 C 0.7026(9) 0.5988(6) -0.0027(2) 0.031(3) Uani 1 1 d . . .
C42 C 0.7374(10) 0.6605(6) 0.0206(2) 0.029(3) Uani 1 1 d . . .
H42 H 0.6643 0.7013 0.0271 0.035 Uiso 1 1 calc R . .
C43 C 0.8805(10) 0.6631(6) 0.0347(2) 0.033(3) Uani 1 1 d . . .
C44 C 0.9832(9) 0.5978(6) 0.0262(2) 0.025(2) Uani 1 1 d . . .
C45 C 0.9463(9) 0.5335(6) 0.0034(2) 0.026(2) Uani 1 1 d . . .
C46 C 0.8012(9) 0.5309(6) -0.0111(2) 0.035(3) Uani 1 1 d . . .
C47 C 1.1308(10) 0.5988(6) 0.0408(2) 0.037(3) Uani 1 1 d . . .
H47 H 1.1580 0.6432 0.0557 0.044 Uiso 1 1 calc R . .
C48 C 1.2311(9) 0.5357(6) 0.0331(2) 0.035(3) Uani 1 1 d . . .
H48 H 1.3269 0.5372 0.0431 0.041 Uiso 1 1 calc R . .
C49 C 0.5550(11) 0.5997(6) -0.0187(2) 0.039(3) Uani 1 1 d . . .
C410 C 0.4401(11) 0.6037(6) -0.0335(2) 0.039(3) Uani 1 1 d . . .
C411 C 0.2992(10) 0.6071(7) -0.0508(2) 0.036(3) Uani 1 1 d . . .
C412 C 0.2550(10) 0.5442(6) -0.0715(2) 0.038(3) Uani 1 1 d . . .
H412 H 0.3173 0.4959 -0.0753 0.046 Uiso 1 1 calc R . .
C413 C 0.1169(11) 0.5507(6) -0.0871(3) 0.051(3) Uani 1 1 d . . .
H413 H 0.0900 0.5089 -0.1031 0.061 Uiso 1 1 calc R . .
C414 C 0.0184(8) 0.6159(7) -0.0800(2) 0.045(3) Uani 1 1 d D . .
C415 C 0.0636(10) 0.6796(6) -0.0589(2) 0.045(3) Uani 1 1 d . . .
H415 H -0.0010 0.7266 -0.0545 0.054 Uiso 1 1 calc R . .
C416 C 0.1978(10) 0.6761(6) -0.0444(2) 0.042(3) Uani 1 1 d . . .
H416 H 0.2264 0.7204 -0.0296 0.050 Uiso 1 1 calc R . .
C417 C -0.1333(9) 0.6216(7) -0.0977(3) 0.069(4) Uani 1 1 d D . .
H41A H -0.2112 0.6353 -0.0814 0.083 Uiso 1 1 calc R . .
H41B H -0.1575 0.5647 -0.1073 0.083 Uiso 1 1 calc R . .
C418 C -0.1378(12) 0.6897(7) -0.1251(3) 0.087(5) Uani 1 1 d D . .
H41C H -0.2425 0.6987 -0.1322 0.104 Uiso 1 1 calc R . .
H41D H -0.0996 0.7450 -0.1165 0.104 Uiso 1 1 calc R . .
C419 C -0.0441(12) 0.6627(8) -0.1550(3) 0.093(5) Uani 1 1 d D . .
H41E H -0.0877 0.6092 -0.1641 0.112 Uiso 1 1 calc R . .
H41F H 0.0576 0.6486 -0.1471 0.112 Uiso 1 1 calc R . .
C420 C -0.0301(14) 0.7283(8) -0.1832(3) 0.118(6) Uani 1 1 d D E .
H42A H 0.0310 0.7775 -0.1755 0.142 Uiso 1 1 calc R . .
H42B H -0.1306 0.7504 -0.1887 0.142 Uiso 1 1 calc R . .
C421 C 0.0409(16) 0.6908(10) -0.2144(4) 0.135(7) Uani 1 1 d D . .
C422 C 0.077(6) 0.777(2) -0.2316(12) 0.23(3) Uiso 0.50 1 d PD E 1
C822 C 0.049(3) 0.7551(17) -0.2432(6) 0.083(11) Uiso 0.50 1 d PD E 2
C423 C 0.9149(10) 0.7276(7) 0.0580(3) 0.038(3) Uani 1 1 d . . .
C424 C 0.9473(10) 0.7807(6) 0.0782(2) 0.030(3) Uani 1 1 d . . .
C425 C 0.9920(11) 0.8422(7) 0.1020(2) 0.044(3) Uani 1 1 d . . .
C426 C 1.1339(12) 0.8385(6) 0.1164(2) 0.047(3) Uani 1 1 d . . .
H426 H 1.2000 0.7940 0.1097 0.057 Uiso 1 1 calc R . .
C427 C 1.1816(12) 0.8966(8) 0.1397(3) 0.056(3) Uani 1 1 d . . .
H427 H 1.2801 0.8925 0.1483 0.067 Uiso 1 1 calc R . .
C428 C 1.0897(13) 0.9596(6) 0.1505(2) 0.055(3) Uani 1 1 d D . .
C429 C 0.9521(12) 0.9681(7) 0.1361(3) 0.054(3) Uani 1 1 d . . .
H429 H 0.8903 1.0154 0.1417 0.065 Uiso 1 1 calc R . .
C430 C 0.9028(11) 0.9081(6) 0.1135(2) 0.049(3) Uani 1 1 d . . .
H430 H 0.8035 0.9123 0.1054 0.059 Uiso 1 1 calc R . .
C431 C 1.1423(13) 1.0246(7) 0.1767(3) 0.080(4) Uani 1 1 d D . .
H43A H 1.2526 1.0236 0.1776 0.096 Uiso 1 1 calc R . .
H43B H 1.1116 1.0829 0.1696 0.096 Uiso 1 1 calc R . .
C432 C 1.0825(16) 1.0088(8) 0.2115(3) 0.122(6) Uani 1 1 d D . .
H43C H 1.1313 1.0494 0.2269 0.146 Uiso 1 1 calc R . .
H43D H 0.9740 1.0206 0.2118 0.146 Uiso 1 1 calc R . .
C433 C 1.1099(15) 0.9162(8) 0.2235(3) 0.107(5) Uani 1 1 d D . .
H43E H 1.2165 0.9013 0.2208 0.128 Uiso 1 1 calc R . .
H43F H 1.0497 0.8756 0.2102 0.128 Uiso 1 1 calc R . .
C434 C 1.0667(15) 0.9082(9) 0.2599(3) 0.115(6) Uani 1 1 d D . .
H43G H 1.1178 0.9543 0.2725 0.138 Uiso 1 1 calc R . .
H43H H 0.9580 0.9176 0.2619 0.138 Uiso 1 1 calc R . .
C435 C 1.106(2) 0.8208(9) 0.2753(4) 0.160(7) Uani 1 1 d D . .
H43I H 1.2158 0.8129 0.2741 0.193 Uiso 1 1 calc R . .
H43J H 1.0594 0.7748 0.2620 0.193 Uiso 1 1 calc R . .
C436 C 1.0579(17) 0.8097(9) 0.3113(3) 0.135(6) Uani 1 1 d D . .
H43K H 1.0835 0.8617 0.3238 0.203 Uiso 1 1 calc R . .
H43L H 1.1094 0.7601 0.3209 0.203 Uiso 1 1 calc R . .
H43M H 0.9499 0.8003 0.3121 0.203 Uiso 1 1 calc R . .

loop_
_atom_site_aniso_label
_atom_site_aniso_U_11
_atom_site_aniso_U_22
_atom_site_aniso_U_33
_atom_site_aniso_U_23
_atom_site_aniso_U_13
_atom_site_aniso_U_12
C11 0.019(6) 0.024(7) 0.047(7) 0.003(6) 0.002(5) 0.000(5)
C12 0.026(6) 0.040(7) 0.043(7) -0.005(6) -0.015(5) 0.004(5)
C13 0.019(6) 0.036(7) 0.030(7) -0.006(5) 0.000(5) 0.000(5)
C14 0.012(5) 0.036(7) 0.028(6) -0.004(5) -0.006(5) 0.003(5)
C15 0.013(6) 0.046(9) 0.037(7) -0.008(6) -0.002(5) 0.002(5)
C16 0.037(7) 0.022(7) 0.036(7) -0.005(5) 0.008(5) 0.004(5)
C17 0.028(6) 0.028(7) 0.044(7) 0.003(5) 0.004(5) 0.011(5)
C18 0.012(5) 0.033(7) 0.038(7) 0.003(5) 0.002(5) -0.002(5)
C19 0.038(7) 0.023(7) 0.046(7) -0.006(5) 0.000(6) 0.001(5)
C110 0.009(5) 0.032(7) 0.049(7) -0.002(5) 0.010(5) -0.004(4)
C111 0.034(3) 0.035(3) 0.035(3) 0.0000(10) 0.0001(10) 0.0000(10)
C112 0.024(6) 0.043(7) 0.051(8) 0.010(6) -0.005(5) -0.008(5)
C113 0.012(6) 0.046(8) 0.049(7) 0.000(6) 0.005(5) 0.000(5)
C114 0.024(6) 0.056(9) 0.055(8) -0.002(7) 0.002(6) -0.004(6)
C115 0.033(7) 0.057(8) 0.035(7) 0.003(6) -0.018(6) 0.008(6)
C116 0.044(7) 0.028(7) 0.043(7) -0.003(6) -0.012(6) -0.002(5)
C117 0.020(6) 0.086(10) 0.071(9) -0.005(7) -0.028(6) -0.014(6)
C118 0.056(9) 0.155(16) 0.096(12) 0.019(11) -0.034(9) -0.029(9)
C119 0.063(10) 0.126(14) 0.152(16) 0.009(13) -0.044(11) -0.024(9)
C120 0.128(15) 0.156(17) 0.115(15) -0.052(14) -0.067(12) -0.020(12)
C121 0.144(15) 0.154(16) 0.090(13) -0.029(12) 0.006(11) -0.054(12)
C123 0.020(6) 0.044(8) 0.041(7) -0.009(6) 0.000(5) 0.001(5)
C124 0.006(5) 0.031(7) 0.043(7) -0.006(6) 0.011(5) -0.003(4)
C125 0.053(7) 0.034(7) 0.030(7) 0.013(6) 0.000(6) 0.000(6)
C126 0.033(7) 0.061(8) 0.043(7) 0.018(6) -0.004(6) 0.012(6)
C127 0.032(7) 0.103(11) 0.051(9) 0.000(8) -0.014(6) 0.011(7)
C128 0.077(10) 0.071(11) 0.043(8) 0.005(7) -0.004(8) 0.015(8)
C129 0.069(9) 0.050(8) 0.055(8) 0.012(7) -0.013(7) -0.021(6)
C130 0.043(7) 0.063(9) 0.047(8) 0.026(7) -0.016(6) -0.008(6)
C131 0.088(9) 0.068(9) 0.041(7) 0.033(6) -0.004(7) 0.026(7)
C133 0.152(14) 0.100(12) 0.043(9) -0.016(8) -0.010(9) -0.012(10)
C134 0.112(12) 0.113(14) 0.118(14) 0.056(11) -0.030(11) -0.001(10)
C135 0.168(17) 0.139(18) 0.142(18) -0.023(14) 0.022(14) -0.039(13)
C136 0.149(14) 0.096(12) 0.103(13) -0.012(10) 0.032(11) -0.020(10)
C21 0.020(6) 0.048(8) 0.052(8) -0.001(6) -0.008(6) -0.006(5)
C22 0.017(6) 0.031(7) 0.053(7) -0.002(6) -0.005(5) -0.003(5)
C23 0.021(6) 0.050(8) 0.042(7) -0.002(6) -0.005(5) 0.004(5)
C24 0.031(3) 0.032(3) 0.032(3) -0.0006(10) 0.0003(10) -0.0001(10)
C25 0.032(7) 0.017(7) 0.043(7) -0.003(6) 0.002(5) -0.003(5)
C26 0.019(6) 0.039(8) 0.052(8) -0.006(6) 0.002(5) -0.008(5)
C27 0.021(6) 0.046(8) 0.055(8) 0.002(6) 0.016(5) 0.010(5)
C28 0.022(6) 0.044(8) 0.050(8) -0.002(6) 0.000(6) -0.002(5)
C29 0.022(6) 0.050(8) 0.054(8) -0.013(7) 0.009(6) -0.003(5)
C210 0.014(5) 0.046(8) 0.050(8) 0.006(6) 0.010(5) -0.007(5)
C211 0.044(7) 0.035(7) 0.052(8) 0.013(6) -0.008(6) 0.003(6)
C212 0.042(7) 0.050(8) 0.058(8) 0.002(7) -0.003(6) -0.005(6)
C213 0.053(8) 0.065(9) 0.067(9) -0.014(7) 0.001(7) -0.010(7)
C214 0.066(9) 0.057(9) 0.066(9) -0.014(7) 0.008(8) -0.021(8)
C215 0.089(10) 0.057(10) 0.077(10) 0.007(8) -0.027(8) 0.011(8)
C216 0.038(7) 0.043(8) 0.061(8) 0.016(6) -0.001(6) 0.004(6)
C220 0.186(17) 0.150(16) 0.090(12) -0.003(11) -0.046(12) 0.005(13)
C222 0.24(2) 0.161(17) 0.192(19) -0.131(15) 0.047(16) -0.022(15)
C223 0.039(7) 0.026(7) 0.070(9) -0.002(6) 0.011(7) 0.000(5)
C224 0.036(7) 0.048(8) 0.038(7) -0.013(6) 0.009(6) 0.005(6)
C225 0.008(6) 0.049(8) 0.083(9) -0.008(7) -0.012(6) -0.002(5)
C226 0.021(6) 0.041(8) 0.064(8) -0.003(6) 0.005(6) -0.002(5)
C227 0.044(7) 0.040(8) 0.059(8) 0.002(6) 0.016(6) 0.012(6)
C228 0.047(7) 0.026(7) 0.040(7) 0.000(6) -0.002(6) -0.001(6)
C229 0.027(7) 0.056(8) 0.048(8) 0.004(6) 0.002(6) -0.015(5)
C230 0.037(7) 0.045(8) 0.055(8) 0.002(6) -0.003(6) 0.005(6)
C231 0.022(6) 0.087(10) 0.070(9) -0.010(7) -0.002(6) 0.010(6)
C232 0.027(7) 0.093(10) 0.063(9) -0.003(7) -0.013(6) -0.020(6)
C233 0.052(8) 0.066(9) 0.091(10) -0.014(8) -0.033(7) 0.002(6)
C234 0.031(7) 0.108(11) 0.077(10) -0.009(9) -0.001(6) -0.013(7)
C235 0.048(7) 0.074(10) 0.073(9) 0.005(8) -0.003(7) 0.003(7)
C236 0.082(10) 0.108(12) 0.116(12) -0.038(10) -0.015(9) -0.019(8)
C31 0.021(6) 0.043(7) 0.050(8) 0.000(6) -0.017(5) -0.010(5)
C32 0.029(7) 0.050(8) 0.055(8) 0.007(6) -0.005(6) -0.002(5)
C33 0.023(6) 0.027(7) 0.071(9) 0.002(6) -0.001(6) 0.005(5)
C34 0.028(6) 0.037(7) 0.054(8) -0.004(6) -0.013(6) -0.006(5)
C35 0.016(6) 0.035(8) 0.055(8) 0.004(6) -0.015(6) -0.005(5)
C36 0.034(7) 0.035(7) 0.028(7) 0.010(5) 0.010(5) 0.001(5)
C37 0.024(6) 0.046(8) 0.049(7) -0.007(6) -0.005(5) -0.002(5)
C38 0.019(6) 0.055(8) 0.032(7) 0.011(6) -0.001(5) 0.006(5)
C39 0.023(6) 0.038(7) 0.053(8) 0.004(6) 0.007(6) 0.002(5)
C310 0.025(6) 0.030(7) 0.059(8) -0.001(6) 0.005(6) -0.006(5)
C311 0.031(7) 0.029(7) 0.063(8) -0.001(6) -0.011(6) 0.009(5)
C312 0.019(6) 0.048(8) 0.073(9) -0.005(6) -0.020(6) -0.010(5)
C313 0.030(7) 0.035(7) 0.072(9) -0.015(6) 0.003(6) 0.009(5)
C314 0.027(6) 0.042(8) 0.041(7) 0.017(6) -0.008(5) 0.001(5)
C315 0.048(7) 0.046(8) 0.048(8) -0.012(6) -0.012(6) -0.005(6)
C316 0.027(6) 0.037(7) 0.060(8) -0.002(6) 0.005(6) 0.014(5)
C317 0.017(6) 0.078(9) 0.058(8) 0.012(7) -0.014(5) -0.003(5)
C318 0.034(7) 0.088(10) 0.050(8) -0.003(7) -0.002(6) 0.007(6)
C319 0.042(7) 0.089(10) 0.062(8) 0.008(7) -0.011(6) -0.002(6)
C320 0.050(7) 0.064(9) 0.071(9) -0.008(7) -0.010(6) 0.012(7)
C321 0.045(7) 0.101(11) 0.064(9) 0.004(8) -0.013(6) -0.005(7)
C322 0.103(11) 0.085(11) 0.096(11) -0.001(9) -0.003(9) 0.028(8)
C323 0.035(7) 0.035(7) 0.049(8) -0.008(6) 0.009(6) 0.006(5)
C324 0.026(6) 0.052(8) 0.046(8) 0.003(6) 0.013(6) 0.003(6)
C325 0.033(7) 0.040(7) 0.057(8) -0.005(6) 0.014(6) 0.000(6)
C326 0.063(9) 0.026(7) 0.082(10) -0.017(7) 0.008(7) -0.017(6)
C327 0.054(8) 0.066(9) 0.062(9) -0.005(7) 0.017(7) -0.007(7)
C328 0.083(10) 0.063(9) 0.051(9) -0.011(7) -0.016(8) 0.011(8)
C329 0.069(9) 0.047(8) 0.062(9) 0.012(7) 0.020(7) 0.016(7)
C330 0.038(7) 0.046(8) 0.086(10) 0.005(7) 0.021(7) -0.009(6)
C331 0.135(12) 0.126(12) 0.024(7) -0.011(8) -0.001(7) 0.035(10)
C334 0.146(15) 0.150(16) 0.121(14) -0.025(12) -0.057(12) 0.004(12)
C41 0.012(5) 0.043(7) 0.038(7) 0.009(6) 0.011(5) 0.014(5)
C42 0.026(6) 0.027(6) 0.036(7) -0.013(5) 0.000(5) 0.007(5)
C43 0.033(6) 0.045(7) 0.022(6) -0.015(5) -0.002(5) 0.001(5)
C44 0.015(5) 0.024(6) 0.035(7) 0.005(5) 0.001(5) 0.000(4)
C45 0.026(6) 0.031(7) 0.021(6) -0.002(5) 0.007(5) -0.004(5)
C46 0.012(6) 0.037(7) 0.058(8) -0.002(6) -0.013(5) -0.008(5)
C47 0.029(6) 0.047(7) 0.034(7) -0.012(5) -0.005(5) -0.008(5)
C48 0.013(5) 0.045(7) 0.045(7) -0.015(6) 0.000(5) 0.000(5)
C49 0.037(7) 0.031(7) 0.049(8) -0.004(6) -0.010(6) 0.006(5)
C410 0.036(7) 0.045(8) 0.036(7) -0.006(6) 0.006(6) -0.005(5)
C411 0.027(6) 0.057(8) 0.025(7) -0.010(6) -0.014(5) -0.005(6)
C412 0.028(6) 0.032(7) 0.054(8) 0.000(6) -0.005(6) 0.008(5)
C413 0.034(7) 0.041(8) 0.077(9) -0.015(6) 0.007(6) -0.003(6)
C414 0.027(6) 0.041(8) 0.066(9) 0.001(6) -0.002(6) 0.004(5)
C415 0.017(6) 0.049(8) 0.068(9) -0.015(7) -0.010(6) 0.016(5)
C416 0.033(6) 0.044(8) 0.048(7) -0.005(6) 0.015(6) 0.002(5)
C417 0.023(6) 0.091(10) 0.093(10) 0.005(8) -0.019(7) 0.003(6)
C418 0.068(9) 0.098(11) 0.095(11) 0.000(9) -0.047(8) 0.030(8)
C419 0.057(9) 0.124(13) 0.098(11) -0.024(11) -0.033(8) 0.004(8)
C420 0.087(12) 0.130(14) 0.136(14) 0.047(13) -0.060(11) -0.007(10)
C421 0.128(14) 0.159(17) 0.118(14) -0.010(13) 0.044(11) 0.056(12)
C423 0.016(6) 0.063(9) 0.035(7) 0.002(6) 0.002(5) 0.007(5)
C424 0.020(6) 0.037(7) 0.034(7) -0.009(6) 0.006(5) 0.002(5)
C425 0.036(7) 0.050(8) 0.045(7) -0.002(6) -0.014(6) 0.003(6)
C426 0.057(8) 0.040(8) 0.044(8) -0.006(6) 0.001(6) 0.006(6)
C427 0.046(7) 0.070(9) 0.052(9) 0.005(7) -0.010(6) -0.019(7)
C428 0.072(9) 0.048(8) 0.045(8) -0.020(6) -0.011(7) -0.002(7)
C429 0.048(8) 0.059(9) 0.056(8) -0.018(7) -0.013(6) 0.007(6)
C430 0.046(7) 0.055(8) 0.046(7) -0.019(6) -0.028(6) 0.033(6)
C431 0.098(10) 0.070(10) 0.071(10) -0.024(8) -0.015(8) -0.007(8)
C432 0.157(15) 0.095(14) 0.113(15) -0.031(11) -0.041(12) 0.012(11)
C433 0.124(13) 0.107(14) 0.089(12) -0.048(10) -0.025(10) 0.036(10)
C434 0.109(12) 0.119(15) 0.117(14) -0.078(11) -0.037(11) 0.023(10)
C435 0.20(2) 0.097(15) 0.19(2) -0.027(14) 0.019(16) -0.003(14)
C436 0.172(16) 0.141(16) 0.094(13) 0.002(11) 0.021(12) 0.002(12)

loop_
_atom_type_symbol
_atom_type_description
_atom_type_scat_dispersion_real
_atom_type_scat_dispersion_imag
_atom_type_scat_source
C C 0.0033 0.0016 'International Tables Vol C Tables 4.2.6.8 and 6.1.1.4'
H H 0.0000 0.0000 'International Tables Vol C Tables 4.2.6.8 and 6.1.1.4'

loop_
_geom_angle_atom_site_label_1
_geom_angle_atom_site_label_2
_geom_angle_atom_site_label_3
_geom_angle
_geom_angle_site_symmetry_1
_geom_angle_site_symmetry_3
_geom_angle_publ_flag
C12 C11 C16 121.3(9) . . ?
C12 C11 C19 120.4(9) . . ?
C16 C11 C19 118.3(9) . . ?
C11 C12 C13 121.8(10) . . ?
C11 C12 H12 119.1 . . ?
C13 C12 H12 119.1 . . ?
C12 C13 C14 119.5(9) . . ?
C12 C13 C123 120.6(9) . . ?
C14 C13 C123 119.9(9) . . ?
C15 C14 C17 119.6(9) . . ?
C15 C14 C13 119.1(8) . . ?
C17 C14 C13 121.3(9) . . ?
C15 C15 C14 119.8(11) 2_657 . ?
C15 C15 C16 120.4(11) 2_657 . ?
C14 C15 C16 119.8(8) . . ?
C18 C16 C11 123.9(9) . . ?
C18 C16 C15 117.7(9) . . ?
C11 C16 C15 118.4(9) . . ?
C18 C17 C14 119.2(9) 2_657 . ?
C18 C17 H17 120.4 2_657 . ?
C14 C17 H17 120.4 . . ?
C17 C18 C16 123.2(9) 2_657 . ?
C17 C18 H18 118.4 2_657 . ?
C16 C18 H18 118.4 . . ?
C110 C19 C11 177.1(10) . . ?
C19 C110 C111 177.8(10) . . ?
C116 C111 C112 117.9(10) . . ?
C116 C111 C110 121.7(10) . . ?
C112 C111 C110 120.4(9) . . ?
C113 C112 C111 121.3(9) . . ?
C113 C112 H112 119.3 . . ?
C111 C112 H112 119.3 . . ?
C114 C113 C112 120.5(9) . . ?
C114 C113 H113 119.8 . . ?
C112 C113 H113 119.8 . . ?
C113 C114 C115 119.8(8) . . ?
C113 C114 C117 120.3(10) . . ?
C115 C114 C117 119.8(10) . . ?
C114 C115 C116 120.7(9) . . ?
C114 C115 H115 119.6 . . ?
C116 C115 H115 119.6 . . ?
C111 C116 C115 119.7(10) . . ?
C111 C116 H116 120.2 . . ?
C115 C116 H116 120.2 . . ?
C114 C117 C118 114.7(8) . . ?
C114 C117 H11A 108.6 . . ?
C118 C117 H11A 108.6 . . ?
C114 C117 H11B 108.6 . . ?
C118 C117 H11B 108.6 . . ?
H11A C117 H11B 107.6 . . ?
C119 C118 C117 112.7(12) . . ?
C119 C118 H11C 109.1 . . ?
C117 C118 H11C 109.1 . . ?
C119 C118 H11D 109.1 . . ?
C117 C118 H11D 109.1 . . ?
H11C C118 H11D 107.8 . . ?
C120 C119 C118 118.4(12) . . ?
C120 C119 H11E 107.7 . . ?
C118 C119 H11E 107.7 . . ?
C120 C119 H11F 107.7 . . ?
C118 C119 H11F 107.7 . . ?
H11E C119 H11F 107.1 . . ?
C119 C120 C121 115.5(13) . . ?
C119 C120 H12A 108.4 . . ?
C121 C120 H12A 108.4 . . ?
C119 C120 H12B 108.4 . . ?
C121 C120 H12B 108.4 . . ?
H12A C120 H12B 107.5 . . ?
C120 C121 C522 110.3(18) . . ?
C120 C121 C122 107.2(17) . . ?
C522 C121 C122 28.6(17) . . ?
C124 C123 C13 176.8(11) . . ?
C123 C124 C125 178.6(11) . . ?
C126 C125 C130 118.1(9) . . ?
C126 C125 C124 119.4(9) . . ?
C130 C125 C124 122.5(10) . . ?
C127 C126 C125 118.3(10) . . ?
C127 C126 H126 120.8 . . ?
C125 C126 H126 120.8 . . ?
C128 C127 C126 124.7(10) . . ?
C128 C127 H127 117.6 . . ?
C126 C127 H127 117.6 . . ?
C127 C128 C129 115.9(8) . . ?
C127 C128 C131 120.3(12) . . ?
C129 C128 C131 123.7(12) . . ?
C130 C129 C128 122.9(10) . . ?
C130 C129 H129 118.6 . . ?
C128 C129 H129 118.6 . . ?
C129 C130 C125 120.0(10) . . ?
C129 C130 H130 120.0 . . ?
C125 C130 H130 120.0 . . ?
C532 C131 C128 116.6(18) . . ?
C532 C131 C132 11(3) . . ?
C128 C131 C132 107.6(14) . . ?
C133 C132 C131 111.0(10) . . ?
C133 C532 C131 111.0(10) . . ?
C532 C133 C134 109.9(10) . . ?
C532 C133 C132 11(3) . . ?
C134 C133 C132 111.1(10) . . ?
C135 C134 C133 117.1(10) . . ?
C135 C134 H13A 108.0 . . ?
C133 C134 H13A 108.0 . . ?
C135 C134 H13B 108.0 . . ?
C133 C134 H13B 108.0 . . ?
H13A C134 H13B 107.3 . . ?
C134 C135 C136 116.3(11) . . ?
C134 C135 H13C 108.2 . . ?
C136 C135 H13C 108.2 . . ?
C134 C135 H13D 108.2 . . ?
C136 C135 H13D 108.2 . . ?
H13C C135 H13D 107.4 . . ?
C135 C136 H13E 109.5 . . ?
C135 C136 H13F 109.5 . . ?
H13E C136 H13F 109.5 . . ?
C135 C136 H13G 109.5 . . ?
H13E C136 H13G 109.5 . . ?
H13F C136 H13G 109.5 . . ?
C22 C21 C26 120.0(10) . . ?
C22 C21 C29 120.5(10) . . ?
C26 C21 C29 119.5(9) . . ?
C21 C22 C23 121.7(9) . . ?
C21 C22 H22 119.1 . . ?
C23 C22 H22 119.1 . . ?
C22 C23 C24 120.6(9) . . ?
C22 C23 C223 119.4(10) . . ?
C24 C23 C223 120.0(9) . . ?
C27 C24 C23 123.3(9) . . ?
C27 C24 C25 118.4(9) . . ?
C23 C24 C25 118.1(9) . . ?
C25 C25 C26 121.9(11) 2_866 . ?
C25 C25 C24 118.9(11) 2_866 . ?
C26 C25 C24 119.2(8) . . ?
C21 C26 C25 120.2(9) . . ?
C21 C26 C28 122.3(10) . . ?
C25 C26 C28 117.4(9) . . ?
C28 C27 C24 121.8(10) 2_866 . ?
C28 C27 H27 119.1 2_866 . ?
C24 C27 H27 119.1 . . ?
C27 C28 C26 121.2(10) 2_866 . ?
C27 C28 H28 119.4 2_866 . ?
C26 C28 H28 119.4 . . ?
C210 C29 C21 175.0(10) . . ?
C29 C210 C211 179.6(13) . . ?
C216 C211 C212 120.0(10) . . ?
C216 C211 C210 121.1(10) . . ?
C212 C211 C210 118.8(9) . . ?
C213 C212 C211 120.6(10) . . ?
C213 C212 H212 119.7 . . ?
C211 C212 H212 119.7 . . ?
C212 C213 C214 122.3(11) . . ?
C212 C213 H213 118.9 . . ?
C214 C213 H213 118.9 . . ?
C215 C214 C213 114.6(10) . . ?
C215 C214 C617 129.8(14) . . ?
C213 C214 C617 113.4(13) . . ?
C215 C214 C217 113.4(14) . . ?
C213 C214 C217 131.8(14) . . ?
C617 C214 C217 25.1(11) . . ?
C214 C215 C216 124.9(11) . . ?
C214 C215 H215 117.5 . . ?
C216 C215 H215 117.5 . . ?
C211 C216 C215 117.6(10) . . ?
C211 C216 H216 121.2 . . ?
C215 C216 H216 121.2 . . ?
C218 C217 C214 111.1(17) . . ?
C217 C218 C219 124.0(19) . . ?
C218 C219 C220 126(2) . . ?
C214 C617 C618 112.6(14) . . ?
C619 C618 C617 108.5(13) . . ?
C220 C619 C618 96.3(13) . . ?
C621 C220 C221 62.2(14) . . ?
C621 C220 C619 126.4(18) . . ?
C221 C220 C619 112.6(14) . . ?
C621 C220 C219 119.1(16) . . ?
C221 C220 C219 142(2) . . ?
C619 C220 C219 32.1(15) . . ?
C220 C221 C222 101.4(13) . . ?
C220 C621 C222 101.3(13) . . ?
C221 C222 C621 62.2(15) . . ?
C224 C223 C23 176.9(11) . . ?
C223 C224 C225 176.5(11) . . ?
C226 C225 C230 118.5(9) . . ?
C226 C225 C224 121.2(10) . . ?
C230 C225 C224 119.9(10) . . ?
C225 C226 C227 120.2(10) . . ?
C225 C226 H226 119.9 . . ?
C227 C226 H226 119.9 . . ?
C228 C227 C226 121.5(9) . . ?
C228 C227 H227 119.2 . . ?
C226 C227 H227 119.2 . . ?
C227 C228 C229 118.2(8) . . ?
C227 C228 C231 123.0(9) . . ?
C229 C228 C231 118.8(9) . . ?
C230 C229 C228 119.9(9) . . ?
C230 C229 H229 120.0 . . ?
C228 C229 H229 120.0 . . ?
C229 C230 C225 121.6(9) . . ?
C229 C230 H230 119.2 . . ?
C225 C230 H230 119.2 . . ?
C228 C231 C232 110.0(7) . . ?
C228 C231 H23A 109.7 . . ?
C232 C231 H23A 109.7 . . ?
C228 C231 H23B 109.7 . . ?
C232 C231 H23B 109.7 . . ?
H23A C231 H23B 108.2 . . ?
C231 C232 C233 110.8(7) . . ?
C231 C232 H23C 109.5 . . ?
C233 C232 H23C 109.5 . . ?
C231 C232 H23D 109.5 . . ?
C233 C232 H23D 109.5 . . ?
H23C C232 H23D 108.1 . . ?
C232 C233 C234 112.8(8) . . ?
C232 C233 H23E 109.0 . . ?
C234 C233 H23E 109.0 . . ?
C232 C233 H23F 109.0 . . ?
C234 C233 H23F 109.0 . . ?
H23E C233 H23F 107.8 . . ?
C235 C234 C233 112.3(8) . . ?
C235 C234 H23G 109.1 . . ?
C233 C234 H23G 109.1 . . ?
C235 C234 H23H 109.1 . . ?
C233 C234 H23H 109.1 . . ?
H23G C234 H23H 107.9 . . ?
C234 C235 C236 111.7(8) . . ?
C234 C235 H23I 109.3 . . ?
C236 C235 H23I 109.3 . . ?
C234 C235 H23J 109.3 . . ?
C236 C235 H23J 109.3 . . ?
H23I C235 H23J 107.9 . . ?
C235 C236 H23K 109.5 . . ?
C235 C236 H23L 109.5 . . ?
H23K C236 H23L 109.5 . . ?
C235 C236 H23M 109.5 . . ?
H23K C236 H23M 109.5 . . ?
H23L C236 H23M 109.5 . . ?
C32 C31 C39 118.6(10) . . ?
C32 C31 C36 118.5(9) . . ?
C39 C31 C36 122.8(10) . . ?
C31 C32 C33 122.8(10) . . ?
C31 C32 H32 118.6 . . ?
C33 C32 H32 118.6 . . ?
C323 C33 C32 119.7(9) . . ?
C323 C33 C34 122.5(9) . . ?
C32 C33 C34 117.9(10) . . ?
C35 C34 C33 120.5(9) . . ?
C35 C34 C37 118.6(9) . . ?
C33 C34 C37 120.9(10) . . ?
C34 C35 C35 120.8(11) . 2_576 ?
C34 C35 C36 119.7(8) . . ?
C35 C35 C36 119.4(12) 2_576 . ?
C31 C36 C35 120.2(9) . . ?
C31 C36 C38 121.0(9) . 2_576 ?
C35 C36 C38 118.7(9) . 2_576 ?
C38 C37 C34 120.2(9) . . ?
C38 C37 H37 119.9 . . ?
C34 C37 H37 119.9 . . ?
C37 C38 C36 122.2(9) . 2_576 ?
C37 C38 H38 118.9 . . ?
C36 C38 H38 118.9 2_576 . ?
C310 C39 C31 176.3(10) . . ?
C39 C310 C311 177.9(11) . . ?
C316 C311 C312 117.4(9) . . ?
C316 C311 C310 123.2(9) . . ?
C312 C311 C310 119.2(10) . . ?
C311 C312 C313 119.9(9) . . ?
C311 C312 H312 120.1 . . ?
C313 C312 H312 120.1 . . ?
C314 C313 C312 121.9(9) . . ?
C314 C313 H313 119.1 . . ?
C312 C313 H313 119.1 . . ?
C313 C314 C315 119.1(7) . . ?
C313 C314 C317 120.9(10) . . ?
C315 C314 C317 120.0(9) . . ?
C316 C315 C314 118.9(9) . . ?
C316 C315 H315 120.6 . . ?
C314 C315 H315 120.6 . . ?
C311 C316 C315 122.8(9) . . ?
C311 C316 H316 118.6 . . ?
C315 C316 H316 118.6 . . ?
C314 C317 C318 111.6(6) . . ?
C314 C317 H31A 109.3 . . ?
C318 C317 H31A 109.3 . . ?
C314 C317 H31B 109.3 . . ?
C318 C317 H31B 109.3 . . ?
H31A C317 H31B 108.0 . . ?
C319 C318 C317 110.2(6) . . ?
C319 C318 H31C 109.6 . . ?
C317 C318 H31C 109.6 . . ?
C319 C318 H31D 109.6 . . ?
C317 C318 H31D 109.6 . . ?
H31C C318 H31D 108.1 . . ?
C318 C319 C320 112.1(7) . . ?
C318 C319 H31E 109.2 . . ?
C320 C319 H31E 109.2 . . ?
C318 C319 H31F 109.2 . . ?
C320 C319 H31F 109.2 . . ?
H31E C319 H31F 107.9 . . ?
C321 C320 C319 114.2(8) . . ?
C321 C320 H32A 108.7 . . ?
C319 C320 H32A 108.7 . . ?
C321 C320 H32B 108.7 . . ?
C319 C320 H32B 108.7 . . ?
H32A C320 H32B 107.6 . . ?
C320 C321 C322 113.6(8) . . ?
C320 C321 H32C 108.8 . . ?
C322 C321 H32C 108.8 . . ?
C320 C321 H32D 108.8 . . ?
C322 C321 H32D 108.8 . . ?
H32C C321 H32D 107.7 . . ?
C321 C322 H32E 109.5 . . ?
C321 C322 H32F 109.5 . . ?
H32E C322 H32F 109.5 . . ?
C321 C322 H32G 109.5 . . ?
H32E C322 H32G 109.5 . . ?
H32F C322 H32G 109.5 . . ?
C324 C323 C33 174.5(12) . . ?
C323 C324 C325 177.0(12) . . ?
C330 C325 C326 118.0(10) . . ?
C330 C325 C324 121.0(10) . . ?
C326 C325 C324 121.1(9) . . ?
C327 C326 C325 121.1(11) . . ?
C327 C326 H326 119.5 . . ?
C325 C326 H326 119.5 . . ?
C326 C327 C328 121.7(11) . . ?
C326 C327 H327 119.1 . . ?
C328 C327 H327 119.1 . . ?
C327 C328 C329 118.3(9) . . ?
C327 C328 C331 125.0(11) . . ?
C329 C328 C331 116.4(12) . . ?
C330 C329 C328 118.4(10) . . ?
C330 C329 H329 120.8 . . ?
C328 C329 H329 120.8 . . ?
C325 C330 C329 122.6(11) . . ?
C325 C330 H330 118.7 . . ?
C329 C330 H330 118.7 . . ?
C732 C331 C328 119.2(14) . . ?
C732 C331 C332 39.4(12) . . ?
C328 C331 C332 100.3(11) . . ?
C333 C332 C331 113.2(12) . . ?
C334 C333 C332 109.2(13) . . ?
C331 C732 C733 106.4(13) . . ?
C732 C733 C334 117.0(17) . . ?
C335 C334 C735 71.9(18) . . ?
C335 C334 C333 119.6(17) . . ?
C735 C334 C333 119.2(16) . . ?
C335 C334 C733 107.3(18) . . ?
C735 C334 C733 151(2) . . ?
C333 C334 C733 34.6(15) . . ?
C334 C335 C336 99.7(18) . . ?
C334 C735 C736 119(2) . . ?
C42 C41 C46 122.8(8) . . ?
C42 C41 C49 119.7(8) . . ?
C46 C41 C49 117.4(9) . . ?
C41 C42 C43 120.2(9) . . ?
C41 C42 H42 119.9 . . ?
C43 C42 H42 119.9 . . ?
C42 C43 C423 119.4(9) . . ?
C42 C43 C44 118.3(9) . . ?
C423 C43 C44 122.2(9) . . ?
C45 C44 C43 121.4(8) . . ?
C45 C44 C47 119.4(8) . . ?
C43 C44 C47 119.2(9) . . ?
C44 C45 C46 120.4(8) . . ?
C44 C45 C45 119.0(10) . 2_765 ?
C46 C45 C45 120.4(11) . 2_765 ?
C48 C46 C41 125.3(8) 2_765 . ?
C48 C46 C45 118.1(9) 2_765 . ?
C41 C46 C45 116.5(9) . . ?
C48 C47 C44 119.9(9) . . ?
C48 C47 H47 120.0 . . ?
C44 C47 H47 120.0 . . ?
C47 C48 C46 123.0(9) . 2_765 ?
C47 C48 H48 118.5 . . ?
C46 C48 H48 118.5 2_765 . ?
C410 C49 C41 175.1(11) . . ?
C49 C410 C411 178.5(11) . . ?
C412 C411 C416 118.2(9) . . ?
C412 C411 C410 122.1(10) . . ?
C416 C411 C410 119.6(9) . . ?
C411 C412 C413 119.4(9) . . ?
C411 C412 H412 120.3 . . ?
C413 C412 H412 120.3 . . ?
C414 C413 C412 121.8(9) . . ?
C414 C413 H413 119.1 . . ?
C412 C413 H413 119.1 . . ?
C415 C414 C413 118.4(8) . . ?
C415 C414 C417 120.6(9) . . ?
C413 C414 C417 120.8(9) . . ?
C416 C415 C414 120.5(9) . . ?
C416 C415 H415 119.7 . . ?
C414 C415 H415 119.7 . . ?
C415 C416 C411 121.4(10) . . ?
C415 C416 H416 119.3 . . ?
C411 C416 H416 119.3 . . ?
C414 C417 C418 113.6(8) . . ?
C414 C417 H41A 108.8 . . ?
C418 C417 H41A 108.8 . . ?
C414 C417 H41B 108.8 . . ?
C418 C417 H41B 108.8 . . ?
H41A C417 H41B 107.7 . . ?
C419 C418 C417 111.9(9) . . ?
C419 C418 H41C 109.2 . . ?
C417 C418 H41C 109.2 . . ?
C419 C418 H41D 109.2 . . ?
C417 C418 H41D 109.2 . . ?
H41C C418 H41D 107.9 . . ?
C418 C419 C420 117.0(10) . . ?
C418 C419 H41E 108.0 . . ?
C420 C419 H41E 108.0 . . ?
C418 C419 H41F 108.0 . . ?
C420 C419 H41F 108.0 . . ?
H41E C419 H41F 107.3 . . ?
C419 C420 C421 113.6(12) . . ?
C419 C420 H42A 108.8 . . ?
C421 C420 H42A 108.8 . . ?
C419 C420 H42B 108.8 . . ?
C421 C420 H42B 108.8 . . ?
H42A C420 H42B 107.7 . . ?
C420 C421 C822 113.8(16) . . ?
C420 C421 C422 98(2) . . ?
C822 C421 C422 24(2) . . ?
C424 C423 C43 178.0(12) . . ?
C423 C424 C425 177.6(11) . . ?
C430 C425 C426 114.7(10) . . ?
C430 C425 C424 124.6(9) . . ?
C426 C425 C424 120.7(10) . . ?
C427 C426 C425 122.6(10) . . ?
C427 C426 H426 118.7 . . ?
C425 C426 H426 118.7 . . ?
C428 C427 C426 120.8(10) . . ?
C428 C427 H427 119.6 . . ?
C426 C427 H427 119.6 . . ?
C427 C428 C429 118.6(9) . . ?
C427 C428 C431 121.0(11) . . ?
C429 C428 C431 120.3(11) . . ?
C428 C429 C430 120.3(10) . . ?
C428 C429 H429 119.9 . . ?
C430 C429 H429 119.9 . . ?
C429 C430 C425 122.8(9) . . ?
C429 C430 H430 118.6 . . ?
C425 C430 H430 118.6 . . ?
C432 C431 C428 115.2(10) . . ?
C432 C431 H43A 108.5 . . ?
C428 C431 H43A 108.5 . . ?
C432 C431 H43B 108.5 . . ?
C428 C431 H43B 108.5 . . ?
H43A C431 H43B 107.5 . . ?
C433 C432 C431 112.7(11) . . ?
C433 C432 H43C 109.1 . . ?
C431 C432 H43C 109.1 . . ?
C433 C432 H43D 109.1 . . ?
C431 C432 H43D 109.1 . . ?
H43C C432 H43D 107.8 . . ?
C432 C433 C434 109.9(10) . . ?
C432 C433 H43E 109.7 . . ?
C434 C433 H43E 109.7 . . ?
C432 C433 H43F 109.7 . . ?
C434 C433 H43F 109.7 . . ?
H43E C433 H43F 108.2 . . ?
C435 C434 C433 113.9(10) . . ?
C435 C434 H43G 108.8 . . ?
C433 C434 H43G 108.8 . . ?
C435 C434 H43H 108.8 . . ?
C433 C434 H43H 108.8 . . ?
H43G C434 H43H 107.7 . . ?
C434 C435 C436 114.9(12) . . ?
C434 C435 H43I 108.5 . . ?
C436 C435 H43I 108.5 . . ?
C434 C435 H43J 108.5 . . ?
C436 C435 H43J 108.5 . . ?
H43I C435 H43J 107.5 . . ?
C435 C436 H43K 109.5 . . ?
C435 C436 H43L 109.5 . . ?
H43K C436 H43L 109.5 . . ?
C435 C436 H43M 109.5 . . ?
H43K C436 H43M 109.5 . . ?
H43L C436 H43M 109.5 . . ?

loop_
_geom_bond_atom_site_label_1
_geom_bond_atom_site_label_2
_geom_bond_distance
_geom_bond_site_symmetry_2
_geom_bond_publ_flag
C11 C12 1.373(11) . ?
C11 C16 1.411(11) . ?
C11 C19 1.445(12) . ?
C12 C13 1.390(11) . ?
C12 H12 0.9500 . ?
C13 C14 1.434(11) . ?
C13 C123 1.437(12) . ?
C14 C15 1.424(11) . ?
C14 C17 1.430(11) . ?
C15 C15 1.415(16) 2_657 ?
C15 C16 1.442(11) . ?
C16 C18 1.403(11) . ?
C17 C18 1.385(11) 2_657 ?
C17 H17 0.9500 . ?
C18 C17 1.385(11) 2_657 ?
C18 H18 0.9500 . ?
C19 C110 1.211(11) . ?
C110 C111 1.451(12) . ?
C111 C116 1.371(11) . ?
C111 C112 1.393(11) . ?
C112 C113 1.352(11) . ?
C112 H112 0.9500 . ?
C113 C114 1.343(11) . ?
C113 H113 0.9500 . ?
C114 C115 1.367(12) . ?
C114 C117 1.539(12) . ?
C115 C116 1.380(11) . ?
C115 H115 0.9500 . ?
C116 H116 0.9500 . ?
C117 C118 1.540(17) . ?
C117 H11A 0.9900 . ?
C117 H11B 0.9900 . ?
C118 C119 1.540(19) . ?
C118 H11C 0.9900 . ?
C118 H11D 0.9900 . ?
C119 C120 1.517(16) . ?
C119 H11E 0.9900 . ?
C119 H11F 0.9900 . ?
C120 C121 1.540(17) . ?
C120 H12A 0.9900 . ?
C120 H12B 0.9900 . ?
C121 C522 1.540(2) . ?
C121 C122 1.540(2) . ?
C123 C124 1.189(11) . ?
C124 C125 1.433(12) . ?
C125 C126 1.405(12) . ?
C125 C130 1.413(12) . ?
C126 C127 1.383(12) . ?
C126 H126 0.9500 . ?
C127 C128 1.369(14) . ?
C127 H127 0.9500 . ?
C128 C129 1.382(13) . ?
C128 C131 1.539(14) . ?
C129 C130 1.373(12) . ?
C129 H129 0.9500 . ?
C130 H130 0.9500 . ?
C131 C532 1.540(2) . ?
C131 C132 1.540(2) . ?
C132 C133 1.540(2) . ?
C532 C133 1.540(2) . ?
C133 C134 1.54(2) . ?
C134 C135 1.54(2) . ?
C134 H13A 0.9900 . ?
C134 H13B 0.9900 . ?
C135 C136 1.540(18) . ?
C135 H13C 0.9900 . ?
C135 H13D 0.9900 . ?
C136 H13E 0.9800 . ?
C136 H13F 0.9800 . ?
C136 H13G 0.9800 . ?
C21 C22 1.381(11) . ?
C21 C26 1.394(12) . ?
C21 C29 1.452(13) . ?
C22 C23 1.383(11) . ?
C22 H22 0.9500 . ?
C23 C24 1.422(12) . ?
C23 C223 1.452(13) . ?
C24 C27 1.417(11) . ?
C24 C25 1.441(11) . ?
C25 C25 1.398(16) 2_866 ?
C25 C26 1.428(12) . ?
C26 C28 1.429(11) . ?
C27 C28 1.361(11) 2_866 ?
C27 H27 0.9500 . ?
C28 C27 1.361(11) 2_866 ?
C28 H28 0.9500 . ?
C29 C210 1.235(12) . ?
C210 C211 1.399(13) . ?
C211 C216 1.386(11) . ?
C211 C212 1.387(12) . ?
C212 C213 1.374(12) . ?
C212 H212 0.9500 . ?
C213 C214 1.416(13) . ?
C213 H213 0.9500 . ?
C214 C215 1.388(14) . ?
C214 C617 1.540(2) . ?
C214 C217 1.541(2) . ?
C215 C216 1.399(13) . ?
C215 H215 0.9500 . ?
C216 H216 0.9500 . ?
C217 C218 1.540(2) . ?
C218 C219 1.540(2) . ?
C219 C220 1.540(2) . ?
C617 C618 1.540(2) . ?
C618 C619 1.540(2) . ?
C619 C220 1.540(2) . ?
C220 C621 1.539(2) . ?
C220 C221 1.539(2) . ?
C221 C222 1.540(2) . ?
C621 C222 1.541(2) . ?
C223 C224 1.199(12) . ?
C224 C225 1.439(13) . ?
C225 C226 1.364(12) . ?
C225 C230 1.419(12) . ?
C226 C227 1.398(12) . ?
C226 H226 0.9500 . ?
C227 C228 1.385(12) . ?
C227 H227 0.9500 . ?
C228 C229 1.412(11) . ?
C228 C231 1.539(11) . ?
C229 C230 1.363(11) . ?
C229 H229 0.9500 . ?
C230 H230 0.9500 . ?
C231 C232 1.541(12) . ?
C231 H23A 0.9900 . ?
C231 H23B 0.9900 . ?
C232 C233 1.541(11) . ?
C232 H23C 0.9900 . ?
C232 H23D 0.9900 . ?
C233 C234 1.538(12) . ?
C233 H23E 0.9900 . ?
C233 H23F 0.9900 . ?
C234 C235 1.539(13) . ?
C234 H23G 0.9900 . ?
C234 H23H 0.9900 . ?
C235 C236 1.539(15) . ?
C235 H23I 0.9900 . ?
C235 H23J 0.9900 . ?
C236 H23K 0.9800 . ?
C236 H23L 0.9800 . ?
C236 H23M 0.9800 . ?
C31 C32 1.394(12) . ?
C31 C39 1.415(12) . ?
C31 C36 1.416(11) . ?
C32 C33 1.414(12) . ?
C32 H32 0.9500 . ?
C33 C323 1.412(13) . ?
C33 C34 1.421(11) . ?
C34 C35 1.412(12) . ?
C34 C37 1.441(11) . ?
C35 C35 1.417(16) 2_576 ?
C35 C36 1.420(11) . ?
C36 C38 1.421(12) 2_576 ?
C37 C38 1.356(10) . ?
C37 H37 0.9500 . ?
C38 C36 1.421(12) 2_576 ?
C38 H38 0.9500 . ?
C39 C310 1.202(11) . ?
C310 C311 1.437(13) . ?
C311 C316 1.373(12) . ?
C311 C312 1.397(11) . ?
C312 C313 1.397(11) . ?
C312 H312 0.9500 . ?
C313 C314 1.340(12) . ?
C313 H313 0.9500 . ?
C314 C315 1.409(12) . ?
C314 C317 1.540(10) . ?
C315 C316 1.376(11) . ?
C315 H315 0.9500 . ?
C316 H316 0.9500 . ?
C317 C318 1.539(12) . ?
C317 H31A 0.9900 . ?
C317 H31B 0.9900 . ?
C318 C319 1.538(10) . ?
C318 H31C 0.9900 . ?
C318 H31D 0.9900 . ?
C319 C320 1.540(12) . ?
C319 H31E 0.9900 . ?
C319 H31F 0.9900 . ?
C320 C321 1.540(13) . ?
C320 H32A 0.9900 . ?
C320 H32B 0.9900 . ?
C321 C322 1.537(13) . ?
C321 H32C 0.9900 . ?
C321 H32D 0.9900 . ?
C322 H32E 0.9800 . ?
C322 H32F 0.9800 . ?
C322 H32G 0.9800 . ?
C323 C324 1.190(13) . ?
C324 C325 1.451(14) . ?
C325 C330 1.379(12) . ?
C325 C326 1.402(12) . ?
C326 C327 1.365(13) . ?
C326 H326 0.9500 . ?
C327 C328 1.392(13) . ?
C327 H327 0.9500 . ?
C328 C329 1.432(14) . ?
C328 C331 1.539(13) . ?
C329 C330 1.397(13) . ?
C329 H329 0.9500 . ?
C330 H330 0.9500 . ?
C331 C732 1.540(2) . ?
C331 C332 1.541(2) . ?
C332 C333 1.540(2) . ?
C333 C334 1.540(2) . ?
C732 C733 1.540(2) . ?
C733 C334 1.541(2) . ?
C334 C335 1.539(2) . ?
C334 C735 1.540(2) . ?
C335 C336 1.540(2) . ?
C735 C736 1.540(2) . ?
C41 C42 1.382(11) . ?
C41 C46 1.420(11) . ?
C41 C49 1.472(12) . ?
C42 C43 1.404(11) . ?
C42 H42 0.9500 . ?
C43 C423 1.412(13) . ?
C43 C44 1.415(11) . ?
C44 C45 1.402(11) . ?
C44 C47 1.448(11) . ?
C45 C46 1.427(11) . ?
C45 C45 1.448(15) 2_765 ?
C46 C48 1.397(11) 2_765 ?
C47 C48 1.368(10) . ?
C47 H47 0.9500 . ?
C48 C46 1.397(11) 2_765 ?
C48 H48 0.9500 . ?
C49 C410 1.193(11) . ?
C410 C411 1.445(12) . ?
C411 C412 1.347(11) . ?
C411 C416 1.431(11) . ?
C412 C413 1.393(11) . ?
C412 H412 0.9500 . ?
C413 C414 1.376(11) . ?
C413 H413 0.9500 . ?
C414 C415 1.370(12) . ?
C414 C417 1.539(12) . ?
C415 C416 1.339(11) . ?
C415 H415 0.9500 . ?
C416 H416 0.9500 . ?
C417 C418 1.538(16) . ?
C417 H41A 0.9900 . ?
C417 H41B 0.9900 . ?
C418 C419 1.541(17) . ?
C418 H41C 0.9900 . ?
C418 H41D 0.9900 . ?
C419 C420 1.541(17) . ?
C419 H41E 0.9900 . ?
C419 H41F 0.9900 . ?
C420 C421 1.54(2) . ?
C420 H42A 0.9900 . ?
C420 H42B 0.9900 . ?
C421 C822 1.540(2) . ?
C421 C422 1.540(2) . ?
C423 C424 1.198(12) . ?
C424 C425 1.419(13) . ?
C425 C430 1.382(11) . ?
C425 C426 1.398(12) . ?
C426 C427 1.378(12) . ?
C426 H426 0.9500 . ?
C427 C428 1.354(12) . ?
C427 H427 0.9500 . ?
C428 C429 1.370(12) . ?
C428 C431 1.541(15) . ?
C429 C430 1.382(12) . ?
C429 H429 0.9500 . ?
C430 H430 0.9500 . ?
C431 C432 1.537(17) . ?
C431 H43A 0.9900 . ?
C431 H43B 0.9900 . ?
C432 C433 1.538(18) . ?
C432 H43C 0.9900 . ?
C432 H43D 0.9900 . ?
C433 C434 1.539(17) . ?
C433 H43E 0.9900 . ?
C433 H43F 0.9900 . ?
C434 C435 1.54(2) . ?
C434 H43G 0.9900 . ?
C434 H43H 0.9900 . ?
C435 C436 1.54(2) . ?
C435 H43I 0.9900 . ?
C435 H43J 0.9900 . ?
C436 H43K 0.9800 . ?
C436 H43L 0.9800 . ?
C436 H43M 0.9800 . ?
